data_1546688
loop_
_publ_author_name
'Krishna Murthy, P.'
'Sreenivasa Rao, R.'
'Suneetha, V.'
'Giri, L.'
'Suchetan, P. A.'

_publ_section_title
;
 3,5-Dibromo-6-methylpyridin-2-amine
;
_journal_coeditor_code HB4147
_journal_issue 5
_journal_name_full IUCrData
_journal_page_first x170728
_journal_paper_doi 10.1107/S2414314617007283
_journal_volume 2
_journal_year 2017
_chemical_formula_iupac 'C6 H6 Br2 N2'
_chemical_formula_moiety 'C6 H6 Br2 N2'
_chemical_formula_sum 'C6 H6 Br2 N2'
_chemical_formula_weight 265.95
_chemical_name_systematic
;
3,5-Dibromo-6-methylpyridin-2-amine
;
_space_group_crystal_system monoclinic
_space_group_IT_number 14
_space_group_name_Hall '-P 2yn'
_space_group_name_H-M_alt 'P 1 21/n 1'
_symmetry_space_group_name_Hall '-P 2yn'
_symmetry_space_group_name_H-M 'P 1 21/n 1'
_atom_sites_solution_hydrogens mixed
_audit_creation_method SHELXL-2016/4
_cell_angle_alpha 90
_cell_angle_beta 105.720(4)
_cell_angle_gamma 90
_cell_formula_units_Z 4
_cell_length_a 13.1047(16)
_cell_length_b 4.0310(4)
_cell_length_c 15.7631(18)
_cell_measurement_reflns_used 133
_cell_measurement_temperature 296(2)
_cell_measurement_theta_max 26.7
_cell_measurement_theta_min 2.4
_cell_volume 801.54(16)
_computing_cell_refinement
;
APEX2 and SAINT-Plus (Bruker, 2009)
;
_computing_data_collection
;
APEX2 (Bruker, 2009)
;
_computing_data_reduction
;
SAINT-Plus and XPREP (Bruker, 2009)
;
_computing_molecular_graphics
;
Mercury (Macrae <i>et al.</i>,  2008)
;
_computing_publication_material
;
SHELXL2016 (Sheldrick, 2015b)
;
_computing_structure_refinement
;
SHELXL2016 (Sheldrick, 2015b)
;
_computing_structure_solution
;
SHELXT2016 (Sheldrick, 2015a)
;
_diffrn_ambient_temperature 296(2)
_diffrn_measured_fraction_theta_full 0.999
_diffrn_measured_fraction_theta_max 0.995
_diffrn_measurement_device_type 'Bruker APEXII CCD'
_diffrn_measurement_method 'phi and \f scans'
_diffrn_radiation_monochromator graphite
_diffrn_radiation_type MoK\a
_diffrn_radiation_wavelength 0.71073
_diffrn_reflns_av_R_equivalents 0.0503
_diffrn_reflns_limit_h_max 16
_diffrn_reflns_limit_h_min -16
_diffrn_reflns_limit_k_max 4
_diffrn_reflns_limit_k_min -5
_diffrn_reflns_limit_l_max 19
_diffrn_reflns_limit_l_min -19
_diffrn_reflns_number 10577
_diffrn_reflns_theta_full 25.242
_diffrn_reflns_theta_max 26.645
_diffrn_reflns_theta_min 2.363
_diffrn_standards_decay_% 0.1
_diffrn_standards_interval_count 1
_diffrn_standards_number 1
_exptl_absorpt_coefficient_mu 10.037
_exptl_absorpt_correction_T_max 0.134
_exptl_absorpt_correction_T_min 0.085
_exptl_absorpt_correction_type multi-scan
_exptl_absorpt_process_details
;
(SADABS; Bruker, 2009)
;
_exptl_crystal_colour colourless
_exptl_crystal_density_diffrn 2.204
_exptl_crystal_description block
_exptl_crystal_F_000 504
_exptl_crystal_size_max 0.26
_exptl_crystal_size_mid 0.22
_exptl_crystal_size_min 0.20
_refine_diff_density_max 1.032
_refine_diff_density_min -0.862
_refine_ls_extinction_coef 0.064(4)
_refine_ls_extinction_expression Fc^*^=kFc[1+0.001xFc^2^\l^3^/sin(2\q)]^-1/4^
_refine_ls_extinction_method
;
SHELXL2016 (Sheldrick, 2015b)
;
_refine_ls_goodness_of_fit_ref 1.089
_refine_ls_hydrogen_treatment mixed
_refine_ls_matrix_type full
_refine_ls_number_parameters 101
_refine_ls_number_reflns 1670
_refine_ls_number_restraints 2
_refine_ls_restrained_S_all 1.088
_refine_ls_R_factor_all 0.0440
_refine_ls_R_factor_gt 0.0381
_refine_ls_shift/su_max 0.000
_refine_ls_shift/su_mean 0.000
_refine_ls_structure_factor_coef Fsqd
_refine_ls_weighting_details 'w=1/[\s^2^(Fo^2^)+(0.0701P)^2^+0.4630P] where P=(Fo^2^+2Fc^2^)/3'
_refine_ls_weighting_scheme calc
_refine_ls_wR_factor_gt 0.1033
_refine_ls_wR_factor_ref 0.1083
_reflns_number_gt 1461
_reflns_number_total 1670
_reflns_threshold_expression 'I > 2\s(I)'
_cod_data_source_file hb4147sup1.cif
_cod_data_source_block I
_cod_database_code 1546688
_shelx_space_group_comment
;
The symmetry employed for this shelxl refinement is uniquely defined
by the following loop, which should always be used as a source of
symmetry information in preference to the above space-group names.
They are only intended as comments.
;
_shelx_estimated_absorpt_t_min 0.180
_shelx_estimated_absorpt_t_max 0.239

loop_
_space_group_symop_operation_xyz
'x, y, z'
'-x+1/2, y+1/2, -z+1/2'
'-x, -y, -z'
'x-1/2, -y-1/2, z-1/2'

loop_
_atom_site_type_symbol
_atom_site_label
_atom_site_fract_x
_atom_site_fract_y
_atom_site_fract_z
_atom_site_U_iso_or_equiv
_atom_site_adp_type
_atom_site_calc_flag
_atom_site_occupancy
C C1 0.3237(3) 0.5000(10) 0.4445(2) 0.0352(8) Uani d 1
C C2 0.2125(3) 0.5194(10) 0.4153(2) 0.0343(8) Uani d 1
C C3 0.1522(3) 0.3994(10) 0.4668(2) 0.0360(8) Uani d 1
H H3 0.078637 0.410750 0.448303 0.043 Uiso calc 1
C C4 0.2038(3) 0.2597(9) 0.5477(3) 0.0366(9) Uani d 1
C C5 0.3126(3) 0.2404(10) 0.5746(3) 0.0377(9) Uani d 1
C C6 0.3748(4) 0.0910(15) 0.6593(3) 0.0566(12) Uani d 1
H H6A 0.417884 -0.086130 0.647437 0.085 Uiso calc 1
H H6B 0.327119 0.005584 0.690749 0.085 Uiso calc 1
H H6C 0.419361 0.257416 0.694366 0.085 Uiso calc 1
N N1 0.3710(3) 0.3633(9) 0.5226(2) 0.0385(8) Uani d 1
N N2 0.3883(3) 0.6093(13) 0.3955(3) 0.0517(10) Uani d 1
Br BR1 0.14692(3) 0.70991(12) 0.30385(3) 0.0436(2) Uani d 1
Br BR2 0.11914(4) 0.10117(13) 0.61976(3) 0.0544(3) Uani d 1
H H1 0.359(4) 0.736(12) 0.351(3) 0.056(16) Uiso d 1
H H2 0.458(3) 0.609(15) 0.415(3) 0.063(16) Uiso d 1

loop_
_atom_site_aniso_label
_atom_site_aniso_U_11
_atom_site_aniso_U_22
_atom_site_aniso_U_33
_atom_site_aniso_U_12
_atom_site_aniso_U_13
_atom_site_aniso_U_23
C1 0.026(2) 0.046(2) 0.0313(18) -0.0019(16) 0.0032(15) -0.0038(16)
C2 0.029(2) 0.040(2) 0.0304(18) 0.0003(16) 0.0019(15) -0.0044(15)
C3 0.0243(19) 0.044(2) 0.038(2) -0.0019(15) 0.0046(16) -0.0047(17)
C4 0.037(2) 0.040(2) 0.035(2) -0.0040(16) 0.0123(17) -0.0031(15)
C5 0.036(2) 0.045(2) 0.0288(19) 0.0000(16) 0.0029(16) -0.0006(15)
C6 0.052(3) 0.074(3) 0.040(2) -0.001(2) 0.004(2) 0.011(2)
N1 0.0260(17) 0.056(2) 0.0308(16) -0.0020(15) 0.0031(13) 0.0018(15)
N2 0.032(2) 0.085(3) 0.037(2) -0.0064(19) 0.0073(17) 0.0091(19)
BR1 0.0351(3) 0.0561(3) 0.0337(3) 0.00406(17) -0.00072(19) 0.00301(17)
BR2 0.0524(4) 0.0647(4) 0.0525(3) -0.0082(2) 0.0248(2) 0.0056(2)

loop_
_atom_type_symbol
_atom_type_description
_atom_type_scat_dispersion_real
_atom_type_scat_dispersion_imag
_atom_type_scat_source
C C 0.0033 0.0016 'International Tables Vol C Tables 4.2.6.8 and 6.1.1.4'
H H 0.0000 0.0000 'International Tables Vol C Tables 4.2.6.8 and 6.1.1.4'
N N 0.0061 0.0033 'International Tables Vol C Tables 4.2.6.8 and 6.1.1.4'
Br Br -0.2901 2.4595 'International Tables Vol C Tables 4.2.6.8 and 6.1.1.4'

loop_
_geom_angle_atom_site_label_1
_geom_angle_atom_site_label_2
_geom_angle_atom_site_label_3
_geom_angle
N1 C1 N2 116.7(4)
N1 C1 C2 120.3(3)
N2 C1 C2 123.0(4)
C3 C2 C1 120.1(3)
C3 C2 BR1 120.3(3)
C1 C2 BR1 119.7(3)
C2 C3 C4 118.2(4)
C2 C3 H3 120.9
C4 C3 H3 120.9
C5 C4 C3 120.7(4)
C5 C4 BR2 121.5(3)
C3 C4 BR2 117.8(3)
N1 C5 C4 120.1(4)
N1 C5 C6 115.3(4)
C4 C5 C6 124.6(4)
C5 C6 H6A 109.5
C5 C6 H6B 109.5
H6A C6 H6B 109.5
C5 C6 H6C 109.5
H6A C6 H6C 109.5
H6B C6 H6C 109.5
C1 N1 C5 120.6(3)
C1 N2 H1 117(4)
C1 N2 H2 123(4)
H1 N2 H2 118(5)

loop_
_geom_bond_atom_site_label_1
_geom_bond_atom_site_label_2
_geom_bond_distance
C1 N1 1.338(5)
C1 N2 1.364(5)
C1 C2 1.407(5)
C2 C3 1.366(6)
C2 BR1 1.896(4)
C3 C4 1.390(6)
C3 H3 0.9300
C4 C5 1.375(6)
C4 BR2 1.900(4)
C5 N1 1.358(5)
C5 C6 1.491(6)
C6 H6A 0.9600
C6 H6B 0.9600
C6 H6C 0.9600
N2 H1 0.87(3)
N2 H2 0.88(3)

loop_
_geom_hbond_atom_site_label_D
_geom_hbond_atom_site_label_H
_geom_hbond_atom_site_label_A
_geom_hbond_site_symmetry_A
_geom_hbond_distance_DH
_geom_hbond_distance_HA
_geom_hbond_distance_DA
_geom_hbond_angle_DHA
N2 H1 Br1 . 0.87(5) 2.68(5) 3.128(4) 114(4)
N2 H2 N1 3_666 0.88(4) 2.19(4) 3.070(6) 173(3)

loop_
_geom_torsion_atom_site_label_1
_geom_torsion_atom_site_label_2
_geom_torsion_atom_site_label_3
_geom_torsion_atom_site_label_4
_geom_torsion
N1 C1 C2 C3 0.2(6)
N2 C1 C2 C3 178.7(4)
N1 C1 C2 BR1 -179.4(3)
N2 C1 C2 BR1 -0.8(6)
C1 C2 C3 C4 0.0(6)
BR1 C2 C3 C4 179.5(3)
C2 C3 C4 C5 -0.6(6)
C2 C3 C4 BR2 178.9(3)
C3 C4 C5 N1 1.1(6)
BR2 C4 C5 N1 -178.4(3)
C3 C4 C5 C6 -179.1(4)
BR2 C4 C5 C6 1.4(6)
N2 C1 N1 C5 -178.3(4)
C2 C1 N1 C5 0.3(6)
C4 C5 N1 C1 -0.9(6)
C6 C5 N1 C1 179.3(4)

_cod_database_fobs_code 1546688
